data_7134947
loop_
_publ_author_name
'Song, Mengda'
'Leng, Yuting'
'Xu, Zhiwei'
'Wu, Yusheng'
'Wu, Yangjie'

_publ_section_title
;
 Photocatalytic cyclization reaction of 2-vinylarylamines with
 CF<sub>3</sub>SO<sub>2</sub>Na and arylaldehydes to access
 3-(2,2,2-trifluoroethyl)-3<i>H</i>-indoles.
;
_journal_issue 80
_journal_name_full 'Chemical communications (Cambridge, England)'
_journal_page_first 15626
_journal_page_last 15629
_journal_paper_doi 10.1039/d5cc03496e
_journal_volume 61
_journal_year 2025
_chemical_formula_sum 'C22 H14 Cl2 F3 N'
_chemical_formula_weight 420.24
_space_group_crystal_system triclinic
_space_group_IT_number 2
_space_group_name_Hall '-P 1'
_space_group_name_H-M_alt 'P -1'
_atom_sites_solution_hydrogens geom
_audit_creation_method SHELXL-2019/3
_audit_update_record
;
2024-12-16 deposited with the CCDC.	2025-09-04 downloaded from the CCDC.
;
_cell_angle_alpha 103.170(2)
_cell_angle_beta 93.958(2)
_cell_angle_gamma 111.325(2)
_cell_formula_units_Z 2
_cell_length_a 8.8332(3)
_cell_length_b 10.9154(2)
_cell_length_c 11.1884(2)
_cell_measurement_temperature 150(2)
_cell_volume 964.66(5)
_computing_structure_refinement 'SHELXL-2019/2 (Sheldrick, 2019)'
_computing_structure_solution 'SHELXT 2018/2 (Sheldrick, 2018)'
_diffrn_ambient_temperature 150(2)
_diffrn_measured_fraction_theta_full 0.999
_diffrn_measured_fraction_theta_max 0.999
_diffrn_radiation_type MoK\a
_diffrn_radiation_wavelength 0.71073
_diffrn_reflns_av_R_equivalents 0.0221
_diffrn_reflns_av_unetI/netI 0.0345
_diffrn_reflns_Laue_measured_fraction_full 0.999
_diffrn_reflns_Laue_measured_fraction_max 0.999
_diffrn_reflns_limit_h_max 7
_diffrn_reflns_limit_h_min -11
_diffrn_reflns_limit_k_max 13
_diffrn_reflns_limit_k_min -12
_diffrn_reflns_limit_l_max 10
_diffrn_reflns_limit_l_min -13
_diffrn_reflns_number 9538
_diffrn_reflns_point_group_measured_fraction_full 0.999
_diffrn_reflns_point_group_measured_fraction_max 0.999
_diffrn_reflns_theta_full 25.242
_diffrn_reflns_theta_max 26.371
_diffrn_reflns_theta_min 1.896
_exptl_absorpt_coefficient_mu 0.371
_exptl_crystal_density_diffrn 1.447
_exptl_crystal_F_000 428
_exptl_crystal_size_max 0.130
_exptl_crystal_size_mid 0.110
_exptl_crystal_size_min 0.100
_refine_diff_density_max 0.467
_refine_diff_density_min -0.300
_refine_diff_density_rms 0.046
_refine_ls_extinction_method none
_refine_ls_goodness_of_fit_ref 1.048
_refine_ls_hydrogen_treatment constr
_refine_ls_matrix_type full
_refine_ls_number_parameters 253
_refine_ls_number_reflns 3936
_refine_ls_number_restraints 0
_refine_ls_restrained_S_all 1.048
_refine_ls_R_factor_all 0.0461
_refine_ls_R_factor_gt 0.0372
_refine_ls_shift/su_max 0.001
_refine_ls_shift/su_mean 0.000
_refine_ls_structure_factor_coef Fsqd
_refine_ls_weighting_details 'w=1/[\s^2^(Fo^2^)+(0.0339P)^2^+0.3439P] where P=(Fo^2^+2Fc^2^)/3'
_refine_ls_weighting_scheme calc
_refine_ls_wR_factor_gt 0.0845
_refine_ls_wR_factor_ref 0.0900
_reflns_Friedel_coverage 0.000
_reflns_number_gt 3262
_reflns_number_total 3936
_reflns_threshold_expression 'I > 2\s(I)'
_cod_data_source_file d5cc03496e2.cif
_cod_data_source_block zy_smd_4k_auto
_cod_depositor_comments 'Adding full bibliography for 7134947--7134948.cif.'
_cod_original_cell_volume 964.66(4)
_cod_database_code 7134947
_shelx_shelxl_version_number 2019/3
_shelx_space_group_comment
;
The symmetry employed for this shelxl refinement is uniquely defined
by the following loop, which should always be used as a source of
symmetry information in preference to the above space-group names.
They are only intended as comments.
;
_shelx_estimated_absorpt_t_min 0.953
_shelx_estimated_absorpt_t_max 0.964

loop_
_space_group_symop_operation_xyz
'x, y, z'
'-x, -y, -z'

loop_
_atom_site_label
_atom_site_type_symbol
_atom_site_fract_x
_atom_site_fract_y
_atom_site_fract_z
_atom_site_U_iso_or_equiv
_atom_site_adp_type
_atom_site_occupancy
_atom_site_site_symmetry_order
_atom_site_calc_flag
_atom_site_refinement_flags_posn
_atom_site_refinement_flags_adp
_atom_site_refinement_flags_occupancy
_atom_site_disorder_assembly
_atom_site_disorder_group
Cl1 Cl 0.91061(6) 0.65464(5) 1.02259(5) 0.03849(14) Uani 1 1 d . . . . .
Cl2 Cl 0.39455(6) 0.17886(5) 0.82537(5) 0.04349(15) Uani 1 1 d . . . . .
F1 F 0.21256(13) 0.65354(11) 0.83793(11) 0.0395(3) Uani 1 1 d . . . . .
F2 F 0.17754(15) 0.81446(15) 0.77794(12) 0.0554(4) Uani 1 1 d . . . . .
F3 F 0.27558(14) 0.84817(13) 0.96829(11) 0.0469(3) Uani 1 1 d . . . . .
N1 N 0.32515(17) 0.52950(15) 0.59366(13) 0.0281(3) Uani 1 1 d . . . . .
C1 C 0.3527(2) 0.8514(2) 0.53916(18) 0.0334(4) Uani 1 1 d . . . . .
H1 H 0.412947 0.945839 0.578960 0.040 Uiso 1 1 calc R U . . .
C2 C 0.2418(2) 0.8083(2) 0.4283(2) 0.0419(5) Uani 1 1 d . . . . .
H2 H 0.226138 0.874550 0.392241 0.050 Uiso 1 1 calc R U . . .
C3 C 0.1544(3) 0.6710(3) 0.37004(19) 0.0428(5) Uani 1 1 d . . . . .
H3 H 0.079753 0.644672 0.294714 0.051 Uiso 1 1 calc R U . . .
C4 C 0.1734(2) 0.5708(2) 0.41947(18) 0.0376(5) Uani 1 1 d . . . . .
H4 H 0.113572 0.476371 0.379497 0.045 Uiso 1 1 calc R U . . .
C5 C 0.2837(2) 0.61433(19) 0.52973(16) 0.0288(4) Uani 1 1 d . . . . .
C6 C 0.3719(2) 0.75242(18) 0.58888(16) 0.0266(4) Uani 1 1 d . . . . .
C7 C 0.4857(2) 0.76261(17) 0.70204(15) 0.0235(4) Uani 1 1 d . . . . .
C8 C 0.4371(2) 0.60889(17) 0.68800(15) 0.0230(3) Uani 1 1 d . . . . .
C9 C 0.5096(2) 0.54930(17) 0.77109(15) 0.0234(4) Uani 1 1 d . . . . .
C10 C 0.6590(2) 0.62488(17) 0.85222(15) 0.0250(4) Uani 1 1 d . . . . .
H10 H 0.715625 0.719344 0.859154 0.030 Uiso 1 1 calc R U . . .
C11 C 0.7238(2) 0.56074(18) 0.92247(16) 0.0265(4) Uani 1 1 d . . . . .
C12 C 0.6461(2) 0.42396(18) 0.91496(16) 0.0284(4) Uani 1 1 d . . . . .
H12 H 0.692874 0.381020 0.962861 0.034 Uiso 1 1 calc R U . . .
C13 C 0.4972(2) 0.35150(17) 0.83496(17) 0.0287(4) Uani 1 1 d . . . . .
C14 C 0.4272(2) 0.41096(17) 0.76368(16) 0.0260(4) Uani 1 1 d . . . . .
H14 H 0.324263 0.358569 0.710214 0.031 Uiso 1 1 calc R U . . .
C15 C 0.4539(2) 0.83781(18) 0.82592(16) 0.0275(4) Uani 1 1 d . . . . .
H15A H 0.524897 0.831608 0.894848 0.033 Uiso 1 1 calc R U . . .
H15B H 0.489496 0.935692 0.828780 0.033 Uiso 1 1 calc R U . . .
C16 C 0.2802(2) 0.78778(19) 0.84982(17) 0.0312(4) Uani 1 1 d . . . . .
C17 C 0.6661(2) 0.83007(17) 0.68551(15) 0.0232(4) Uani 1 1 d . . . . .
C18 C 0.7812(2) 0.94912(18) 0.76653(17) 0.0302(4) Uani 1 1 d . . . . .
H18 H 0.750003 0.993640 0.838026 0.036 Uiso 1 1 calc R U . . .
C19 C 0.9417(2) 1.00411(19) 0.74432(18) 0.0333(4) Uani 1 1 d . . . . .
H19 H 1.019516 1.085538 0.800919 0.040 Uiso 1 1 calc R U . . .
C20 C 0.9886(2) 0.94137(19) 0.64089(17) 0.0317(4) Uani 1 1 d . . . . .
H20 H 1.097977 0.979893 0.625133 0.038 Uiso 1 1 calc R U . . .
C21 C 0.8755(2) 0.8219(2) 0.56018(18) 0.0352(4) Uani 1 1 d . . . . .
H21 H 0.907502 0.777174 0.489315 0.042 Uiso 1 1 calc R U . . .
C22 C 0.7161(2) 0.76735(19) 0.58203(17) 0.0314(4) Uani 1 1 d . . . . .
H22 H 0.639188 0.685482 0.525439 0.038 Uiso 1 1 calc R U . . .

loop_
_atom_site_aniso_label
_atom_site_aniso_U_11
_atom_site_aniso_U_22
_atom_site_aniso_U_33
_atom_site_aniso_U_23
_atom_site_aniso_U_13
_atom_site_aniso_U_12
Cl1 0.0305(2) 0.0350(3) 0.0418(3) 0.0074(2) -0.0077(2) 0.0078(2)
Cl2 0.0439(3) 0.0227(3) 0.0571(3) 0.0147(2) -0.0053(2) 0.0055(2)
F1 0.0371(6) 0.0329(6) 0.0457(7) 0.0095(5) 0.0158(5) 0.0098(5)
F2 0.0476(7) 0.0948(11) 0.0572(8) 0.0443(8) 0.0234(6) 0.0490(8)
F3 0.0464(7) 0.0499(8) 0.0366(7) -0.0027(6) 0.0195(5) 0.0164(6)
N1 0.0298(8) 0.0276(8) 0.0252(8) 0.0038(6) 0.0026(6) 0.0117(6)
C1 0.0332(10) 0.0414(11) 0.0364(11) 0.0186(9) 0.0135(8) 0.0205(9)
C2 0.0391(11) 0.0608(15) 0.0425(12) 0.0296(11) 0.0126(9) 0.0279(11)
C3 0.0364(10) 0.0689(16) 0.0301(10) 0.0200(10) 0.0032(9) 0.0250(11)
C4 0.0331(10) 0.0480(13) 0.0281(10) 0.0059(9) 0.0008(8) 0.0153(9)
C5 0.0278(9) 0.0352(11) 0.0262(9) 0.0095(8) 0.0067(7) 0.0143(8)
C6 0.0265(8) 0.0319(10) 0.0263(9) 0.0102(8) 0.0087(7) 0.0150(8)
C7 0.0268(8) 0.0229(9) 0.0228(9) 0.0063(7) 0.0062(7) 0.0116(7)
C8 0.0246(8) 0.0225(9) 0.0226(8) 0.0050(7) 0.0060(7) 0.0103(7)
C9 0.0263(8) 0.0212(9) 0.0227(8) 0.0034(7) 0.0054(7) 0.0105(7)
C10 0.0290(9) 0.0202(9) 0.0245(9) 0.0043(7) 0.0048(7) 0.0091(7)
C11 0.0239(8) 0.0284(10) 0.0239(9) 0.0030(7) 0.0022(7) 0.0092(7)
C12 0.0316(9) 0.0271(10) 0.0292(9) 0.0093(8) 0.0039(8) 0.0139(8)
C13 0.0325(9) 0.0201(9) 0.0330(10) 0.0074(7) 0.0065(8) 0.0094(7)
C14 0.0269(8) 0.0232(9) 0.0253(9) 0.0040(7) 0.0034(7) 0.0087(7)
C15 0.0322(9) 0.0246(9) 0.0271(9) 0.0054(7) 0.0083(7) 0.0133(8)
C16 0.0386(10) 0.0336(11) 0.0276(10) 0.0089(8) 0.0091(8) 0.0203(9)
C17 0.0272(8) 0.0218(9) 0.0231(8) 0.0079(7) 0.0045(7) 0.0114(7)
C18 0.0331(9) 0.0254(10) 0.0306(10) 0.0033(8) 0.0060(8) 0.0120(8)
C19 0.0291(9) 0.0263(10) 0.0366(11) 0.0030(8) -0.0005(8) 0.0063(8)
C20 0.0248(9) 0.0351(11) 0.0364(10) 0.0136(8) 0.0054(8) 0.0106(8)
C21 0.0319(9) 0.0411(12) 0.0290(10) 0.0035(9) 0.0087(8) 0.0132(9)
C22 0.0298(9) 0.0307(10) 0.0275(10) 0.0008(8) 0.0037(8) 0.0093(8)

loop_
_atom_type_symbol
_atom_type_description
_atom_type_scat_dispersion_real
_atom_type_scat_dispersion_imag
_atom_type_scat_source
C C 0.0033 0.0016 'International Tables Vol C Tables 4.2.6.8 and 6.1.1.4'
H H 0.0000 0.0000 'International Tables Vol C Tables 4.2.6.8 and 6.1.1.4'
Cl Cl 0.1484 0.1585 'International Tables Vol C Tables 4.2.6.8 and 6.1.1.4'
F F 0.0171 0.0103 'International Tables Vol C Tables 4.2.6.8 and 6.1.1.4'
N N 0.0061 0.0033 'International Tables Vol C Tables 4.2.6.8 and 6.1.1.4'

loop_
_geom_angle_atom_site_label_1
_geom_angle_atom_site_label_2
_geom_angle_atom_site_label_3
_geom_angle
_geom_angle_site_symmetry_1
_geom_angle_site_symmetry_3
_geom_angle_publ_flag
C8 N1 C5 107.12(15) . . ?
C6 C1 C2 117.76(19) . . ?
C6 C1 H1 121.1 . . ?
C2 C1 H1 121.1 . . ?
C3 C2 C1 121.21(19) . . ?
C3 C2 H2 119.4 . . ?
C1 C2 H2 119.4 . . ?
C2 C3 C4 121.30(18) . . ?
C2 C3 H3 119.3 . . ?
C4 C3 H3 119.3 . . ?
C5 C4 C3 117.19(19) . . ?
C5 C4 H4 121.4 . . ?
C3 C4 H4 121.4 . . ?
C4 C5 C6 121.77(17) . . ?
C4 C5 N1 126.32(17) . . ?
C6 C5 N1 111.88(15) . . ?
C1 C6 C5 120.76(17) . . ?
C1 C6 C7 131.51(17) . . ?
C5 C6 C7 107.65(15) . . ?
C6 C7 C17 109.56(13) . . ?
C6 C7 C8 98.61(13) . . ?
C17 C7 C8 110.67(13) . . ?
C6 C7 C15 113.47(14) . . ?
C17 C7 C15 111.10(14) . . ?
C8 C7 C15 112.81(14) . . ?
N1 C8 C9 119.71(15) . . ?
N1 C8 C7 114.72(15) . . ?
C9 C8 C7 125.55(14) . . ?
C10 C9 C14 119.41(15) . . ?
C10 C9 C8 122.40(15) . . ?
C14 C9 C8 118.15(15) . . ?
C11 C10 C9 119.30(16) . . ?
C11 C10 H10 120.3 . . ?
C9 C10 H10 120.3 . . ?
C12 C11 C10 122.22(16) . . ?
C12 C11 Cl1 118.51(13) . . ?
C10 C11 Cl1 119.26(14) . . ?
C11 C12 C13 117.43(16) . . ?
C11 C12 H12 121.3 . . ?
C13 C12 H12 121.3 . . ?
C14 C13 C12 122.49(16) . . ?
C14 C13 Cl2 119.09(14) . . ?
C12 C13 Cl2 118.41(13) . . ?
C13 C14 C9 119.13(16) . . ?
C13 C14 H14 120.4 . . ?
C9 C14 H14 120.4 . . ?
C16 C15 C7 116.51(15) . . ?
C16 C15 H15A 108.2 . . ?
C7 C15 H15A 108.2 . . ?
C16 C15 H15B 108.2 . . ?
C7 C15 H15B 108.2 . . ?
H15A C15 H15B 107.3 . . ?
F2 C16 F1 106.39(16) . . ?
F2 C16 F3 106.31(14) . . ?
F1 C16 F3 105.41(15) . . ?
F2 C16 C15 114.26(16) . . ?
F1 C16 C15 114.06(14) . . ?
F3 C16 C15 109.76(15) . . ?
C18 C17 C22 118.11(16) . . ?
C18 C17 C7 124.28(15) . . ?
C22 C17 C7 117.61(15) . . ?
C17 C18 C19 120.70(17) . . ?
C17 C18 H18 119.7 . . ?
C19 C18 H18 119.7 . . ?
C20 C19 C18 120.40(17) . . ?
C20 C19 H19 119.8 . . ?
C18 C19 H19 119.8 . . ?
C19 C20 C21 119.40(17) . . ?
C19 C20 H20 120.3 . . ?
C21 C20 H20 120.3 . . ?
C22 C21 C20 120.25(17) . . ?
C22 C21 H21 119.9 . . ?
C20 C21 H21 119.9 . . ?
C21 C22 C17 121.13(17) . . ?
C21 C22 H22 119.4 . . ?
C17 C22 H22 119.4 . . ?

loop_
_geom_bond_atom_site_label_1
_geom_bond_atom_site_label_2
_geom_bond_distance
_geom_bond_site_symmetry_2
_geom_bond_publ_flag
Cl1 C11 1.7375(17) . ?
Cl2 C13 1.7426(18) . ?
F1 C16 1.336(2) . ?
F2 C16 1.324(2) . ?
F3 C16 1.350(2) . ?
N1 C8 1.288(2) . ?
N1 C5 1.420(2) . ?
C1 C6 1.379(2) . ?
C1 C2 1.397(3) . ?
C1 H1 0.9500 . ?
C2 C3 1.383(3) . ?
C2 H2 0.9500 . ?
C3 C4 1.388(3) . ?
C3 H3 0.9500 . ?
C4 C5 1.388(2) . ?
C4 H4 0.9500 . ?
C5 C6 1.392(3) . ?
C6 C7 1.518(2) . ?
C7 C17 1.538(2) . ?
C7 C8 1.540(2) . ?
C7 C15 1.541(2) . ?
C8 C9 1.481(2) . ?
C9 C10 1.396(2) . ?
C9 C14 1.397(2) . ?
C10 C11 1.384(2) . ?
C10 H10 0.9500 . ?
C11 C12 1.377(3) . ?
C12 C13 1.384(2) . ?
C12 H12 0.9500 . ?
C13 C14 1.378(2) . ?
C14 H14 0.9500 . ?
C15 C16 1.496(2) . ?
C15 H15A 0.9900 . ?
C15 H15B 0.9900 . ?
C17 C18 1.385(2) . ?
C17 C22 1.391(2) . ?
C18 C19 1.389(3) . ?
C18 H18 0.9500 . ?
C19 C20 1.375(3) . ?
C19 H19 0.9500 . ?
C20 C21 1.381(3) . ?
C20 H20 0.9500 . ?
C21 C22 1.378(3) . ?
C21 H21 0.9500 . ?
C22 H22 0.9500 . ?

loop_
_geom_torsion_atom_site_label_1
_geom_torsion_atom_site_label_2
_geom_torsion_atom_site_label_3
_geom_torsion_atom_site_label_4
_geom_torsion
_geom_torsion_site_symmetry_1
_geom_torsion_site_symmetry_2
_geom_torsion_site_symmetry_3
_geom_torsion_site_symmetry_4
_geom_torsion_publ_flag
C6 C1 C2 C3 -0.2(3) . . . . ?
C1 C2 C3 C4 0.0(3) . . . . ?
C2 C3 C4 C5 0.1(3) . . . . ?
C3 C4 C5 C6 0.0(3) . . . . ?
C3 C4 C5 N1 -177.98(17) . . . . ?
C8 N1 C5 C4 176.91(17) . . . . ?
C8 N1 C5 C6 -1.2(2) . . . . ?
C2 C1 C6 C5 0.3(3) . . . . ?
C2 C1 C6 C7 176.52(17) . . . . ?
C4 C5 C6 C1 -0.2(3) . . . . ?
N1 C5 C6 C1 178.07(15) . . . . ?
C4 C5 C6 C7 -177.23(16) . . . . ?
N1 C5 C6 C7 1.0(2) . . . . ?
C1 C6 C7 C17 -61.4(2) . . . . ?
C5 C6 C7 C17 115.24(15) . . . . ?
C1 C6 C7 C8 -177.04(18) . . . . ?
C5 C6 C7 C8 -0.41(17) . . . . ?
C1 C6 C7 C15 63.4(2) . . . . ?
C5 C6 C7 C15 -119.96(16) . . . . ?
C5 N1 C8 C9 -178.04(14) . . . . ?
C5 N1 C8 C7 0.95(19) . . . . ?
C6 C7 C8 N1 -0.35(18) . . . . ?
C17 C7 C8 N1 -115.13(16) . . . . ?
C15 C7 C8 N1 119.69(16) . . . . ?
C6 C7 C8 C9 178.57(15) . . . . ?
C17 C7 C8 C9 63.8(2) . . . . ?
C15 C7 C8 C9 -61.4(2) . . . . ?
N1 C8 C9 C10 161.81(16) . . . . ?
C7 C8 C9 C10 -17.1(3) . . . . ?
N1 C8 C9 C14 -15.8(2) . . . . ?
C7 C8 C9 C14 165.35(15) . . . . ?
C14 C9 C10 C11 0.9(2) . . . . ?
C8 C9 C10 C11 -176.62(15) . . . . ?
C9 C10 C11 C12 0.2(3) . . . . ?
C9 C10 C11 Cl1 179.53(13) . . . . ?
C10 C11 C12 C13 -0.9(3) . . . . ?
Cl1 C11 C12 C13 179.75(13) . . . . ?
C11 C12 C13 C14 0.5(3) . . . . ?
C11 C12 C13 Cl2 -179.04(13) . . . . ?
C12 C13 C14 C9 0.6(3) . . . . ?
Cl2 C13 C14 C9 -179.85(13) . . . . ?
C10 C9 C14 C13 -1.3(2) . . . . ?
C8 C9 C14 C13 176.34(15) . . . . ?
C6 C7 C15 C16 52.3(2) . . . . ?
C17 C7 C15 C16 176.26(14) . . . . ?
C8 C7 C15 C16 -58.8(2) . . . . ?
C7 C15 C16 F2 -70.1(2) . . . . ?
C7 C15 C16 F1 52.6(2) . . . . ?
C7 C15 C16 F3 170.57(14) . . . . ?
C6 C7 C17 C18 121.34(18) . . . . ?
C8 C7 C17 C18 -130.97(17) . . . . ?
C15 C7 C17 C18 -4.8(2) . . . . ?
C6 C7 C17 C22 -58.4(2) . . . . ?
C8 C7 C17 C22 49.3(2) . . . . ?
C15 C7 C17 C22 175.46(15) . . . . ?
C22 C17 C18 C19 0.2(3) . . . . ?
C7 C17 C18 C19 -179.48(16) . . . . ?
C17 C18 C19 C20 0.4(3) . . . . ?
C18 C19 C20 C21 -1.0(3) . . . . ?
C19 C20 C21 C22 1.1(3) . . . . ?
C20 C21 C22 C17 -0.5(3) . . . . ?
C18 C17 C22 C21 -0.2(3) . . . . ?
C7 C17 C22 C21 179.57(17) . . . . ?
